data_4309319
loop_
_publ_author_name
'Masaki Horie'
'Yuji Suzaki'
'Kohtaro Osakada'

_publ_contact_author_email kosakada@res.titech.ac.jp
_publ_contact_author_fax +81-45-924-5224
_publ_contact_author_name 'Kohtaro Osakada'
_publ_contact_author_phone +81-45-924-5224
_publ_section_title
;
Chemical and Electrochemical Formation of Pseudorotaxanes Composed of
Alkyl(ferrocenylmethyl)ammmonium and Dibenzo[24]crown-8
;
_journal_name_full 'Inorganic Chemistry'
_journal_page_first 5844
_journal_page_last 5853
_journal_paper_doi 10.1021/ic050215f
_journal_volume 44
_journal_year 2005
_chemical_formula_moiety 'C28 H28 Fe N2 '
_chemical_formula_sum 'C28 H28 Fe N2'
_chemical_formula_weight 448.39
_space_group_IT_number 14
_symmetry_cell_setting monoclinic
_symmetry_Int_Tables_number 14
_symmetry_space_group_name_Hall '-P 2ybc'
_symmetry_space_group_name_H-M 'P 1 21/c 1'
_cell_angle_alpha 90
_cell_angle_beta 102.955(12)
_cell_angle_gamma 90
_cell_formula_units_Z 4
_cell_length_a 5.9651(11)
_cell_length_b 13.627(2)
_cell_length_c 27.819(8)
_cell_measurement_reflns_used 6255
_cell_measurement_temperature 113.1
_cell_measurement_theta_max 27.5
_cell_measurement_theta_min 3.1
_cell_volume 2203.7(8)
_computing_cell_refinement CrystalClear
_computing_data_collection CrystalClear
_computing_data_reduction CrystalStructure
_computing_publication_material 'CrystalStructure Ver. 3.10'
_computing_structure_refinement CRYSTALS
_computing_structure_solution SIR97
_diffrn_detector_area_resol_mean 28.57
_diffrn_measured_fraction_theta_full 0.9625
_diffrn_measured_fraction_theta_max 0.9625
_diffrn_measurement_device_type 'Rigaku Saturn'
_diffrn_measurement_method \w
_diffrn_radiation_type 'Mo K\a'
_diffrn_radiation_wavelength 0.7107
_diffrn_reflns_av_R_equivalents 0.042
_diffrn_reflns_limit_h_max 7
_diffrn_reflns_limit_h_min -7
_diffrn_reflns_limit_k_max 17
_diffrn_reflns_limit_k_min -17
_diffrn_reflns_limit_l_max 36
_diffrn_reflns_limit_l_min -33
_diffrn_reflns_number 15928
_diffrn_reflns_theta_full 27.48
_diffrn_reflns_theta_max 27.48
_exptl_absorpt_coefficient_mu 0.702
_exptl_absorpt_correction_T_max 0.869
_exptl_absorpt_correction_T_min 1.000
_exptl_absorpt_correction_type multi-scan
_exptl_absorpt_process_details 'Jacobson, R. (1998) Private communication'
_exptl_crystal_colour orange
_exptl_crystal_density_diffrn 1.351
_exptl_crystal_density_method 'not measured'
_exptl_crystal_description prism
_exptl_crystal_F_000 944.00
_exptl_crystal_size_max 0.50
_exptl_crystal_size_mid 0.20
_exptl_crystal_size_min 0.20
_refine_diff_density_max 0.47
_refine_diff_density_min -0.37
_refine_ls_extinction_method none
_refine_ls_goodness_of_fit_ref 1.000
_refine_ls_hydrogen_treatment refall
_refine_ls_number_parameters 308
_refine_ls_number_reflns 3355
_refine_ls_R_factor_gt 0.0370
_refine_ls_shift/su_max 0.0000
_refine_ls_structure_factor_coef F
_refine_ls_weighting_details 'w = 1/[0.0001Fo^2^ + 1.4000\s^2^(Fo) + 0.5000]'
_refine_ls_weighting_scheme calc
_refine_ls_wR_factor_ref 0.0500
_reflns_number_gt 3355
_reflns_number_total 4909
_reflns_threshold_expression F^2^>2.0\s(F^2^)
_cod_data_source_file ic050215fsi20050209_043633_1.cif
_cod_data_source_block '__szk902'
_cod_original_formula_sum 'C28 H28 Fe N2 '
_cod_database_code 4309319

loop_
_symmetry_equiv_pos_as_xyz
x,y,z
-x,-y,-z
-x,y+1/2,-z+1/2
x,-y+1/2,z+1/2

loop_
_atom_site_label
_atom_site_type_symbol
_atom_site_fract_x
_atom_site_fract_y
_atom_site_fract_z
_atom_site_U_iso_or_equiv
_atom_site_adp_type
_atom_site_occupancy
_atom_site_symmetry_multiplicity
_atom_site_calc_flag
_atom_site_refinement_flags
_atom_site_disorder_assembly
_atom_site_disorder_group
Fe1 Fe 0.54387(7) 0.28110(3) -0.13883(2) 0.01670(10) Uani 1.00 1 d . . .
N1 N 0.1391(5) 0.1164(2) -0.23480(10) 0.0237(7) Uani 1.00 1 d . . .
N2 N 0.2397(4) 0.4030(2) -0.03920(9) 0.0200(7) Uani 1.00 1 d . . .
C1 C -0.7012(6) 0.4053(3) -0.33935(13) 0.0333(10) Uani 1.00 1 d . . .
C2 C -0.5151(6) 0.3291(3) -0.32618(11) 0.0236(8) Uani 1.00 1 d . . .
C3 C -0.5449(6) 0.2351(3) -0.34573(12) 0.0260(9) Uani 1.00 1 d . . .
C4 C -0.3747(6) 0.1641(3) -0.33328(11) 0.0252(9) Uani 1.00 1 d . . .
C5 C -0.1691(5) 0.1858(3) -0.30052(11) 0.0218(8) Uani 1.00 1 d . . .
C6 C -0.1385(6) 0.2801(3) -0.28125(13) 0.0304(9) Uani 1.00 1 d . . .
C7 C -0.3083(6) 0.3499(3) -0.29418(13) 0.0307(9) Uani 1.00 1 d . . .
C8 C 0.0203(6) 0.1087(3) -0.28685(13) 0.0279(9) Uani 1.00 1 d . . .
C9 C 0.3499(5) 0.1397(2) -0.22579(12) 0.0207(8) Uani 1.00 1 d . . .
C10 C 0.4868(5) 0.1506(2) -0.17570(11) 0.0201(8) Uani 1.00 1 d . . .
C11 C 0.4038(6) 0.1468(2) -0.13135(12) 0.0228(8) Uani 1.00 1 d . . .
C12 C 0.5916(6) 0.1646(3) -0.09127(12) 0.0259(9) Uani 1.00 1 d . . .
C13 C 0.7909(6) 0.1799(3) -0.11019(12) 0.0256(8) Uani 1.00 1 d . . .
C14 C 0.7270(5) 0.1713(3) -0.16241(11) 0.0218(8) Uani 1.00 1 d . . .
C15 C 0.6748(5) 0.4154(2) -0.11571(11) 0.0196(7) Uani 1.00 1 d . . .
C16 C 0.6287(5) 0.4100(3) -0.16834(11) 0.0215(8) Uani 1.00 1 d . . .
C17 C 0.3932(5) 0.3892(2) -0.18616(11) 0.0207(8) Uani 1.00 1 d . . .
C18 C 0.2872(5) 0.3829(2) -0.14555(11) 0.0176(7) Uani 1.00 1 d . . .
C19 C 0.4604(5) 0.3992(2) -0.10168(11) 0.0181(7) Uani 1.00 1 d . . .
C20 C 0.4347(5) 0.3965(2) -0.05073(11) 0.0195(8) Uani 1.00 1 d . . .
C21 C 0.2421(6) 0.3985(3) 0.01366(11) 0.0220(8) Uani 1.00 1 d . . .
C22 C 0.1110(5) 0.3101(3) 0.02576(11) 0.0202(8) Uani 1.00 1 d . . .
C23 C -0.0668(5) 0.3210(3) 0.04993(11) 0.0239(8) Uani 1.00 1 d . . .
C24 C -0.1820(5) 0.2390(3) 0.06210(12) 0.0268(9) Uani 1.00 1 d . . .
C25 C -0.1227(5) 0.1454(3) 0.05109(11) 0.0250(8) Uani 1.00 1 d . . .
C26 C 0.0589(6) 0.1349(3) 0.02737(13) 0.0278(9) Uani 1.00 1 d . . .
C27 C 0.1725(5) 0.2156(3) 0.01484(11) 0.0245(8) Uani 1.00 1 d . . .
C28 C -0.2450(7) 0.0570(3) 0.0652(1) 0.0377(11) Uani 1.00 1 d . . .
H1 H -0.6445(6) 0.4595(3) -0.35455(13) 0.039(1) Uiso 1.00 1 c . . .
H2 H -0.7454(6) 0.4267(3) -0.31032(13) 0.039(1) Uiso 1.00 1 c . . .
H3 H -0.8306(6) 0.3780(3) -0.36156(13) 0.039(1) Uiso 1.00 1 c . . .
H4 H -0.6848(6) 0.2195(3) -0.36836(12) 0.0305(13) Uiso 1.00 1 c . . .
H5 H -0.3995(6) 0.1001(3) -0.34705(11) 0.0299(13) Uiso 1.00 1 c . . .
H6 H 0.0014(6) 0.2963(3) -0.25878(13) 0.0343(13) Uiso 1.00 1 c . . .
H7 H -0.2825(6) 0.4141(3) -0.28069(13) 0.036(1) Uiso 1.00 1 c . . .
H8 H 0.1282(6) 0.1172(3) -0.30695(13) 0.033(1) Uiso 1.00 1 c . . .
H9 H -0.0473(6) 0.0454(3) -0.29249(13) 0.033(1) Uiso 1.00 1 c . . .
H10 H 0.4213(5) 0.1503(2) -0.25262(12) 0.0259(13) Uiso 1.00 1 c . . .
H11 H 0.2493(6) 0.1347(2) -0.12938(12) 0.0285(13) Uiso 1.00 1 c . . .
H12 H 0.5847(6) 0.1670(3) -0.05751(12) 0.032(1) Uiso 1.00 1 c . . .
H13 H 0.9407(6) 0.1943(3) -0.09132(12) 0.0308(13) Uiso 1.00 1 c . . .
H14 H 0.8257(5) 0.1785(3) -0.18465(11) 0.0266(13) Uiso 1.00 1 c . . .
H15 H 0.1296(5) 0.3693(2) -0.14706(11) 0.0204(12) Uiso 1.00 1 c . . .
H16 H 0.3189(5) 0.3803(2) -0.21983(11) 0.0243(13) Uiso 1.00 1 c . . .
H17 H 0.7397(5) 0.4166(3) -0.18786(11) 0.0263(13) Uiso 1.00 1 c . . .
H18 H 0.8194(5) 0.4283(2) -0.09413(11) 0.0227(12) Uiso 1.00 1 c . . .
H19 H 0.5688(5) 0.3899(2) -0.02504(11) 0.0230(13) Uiso 1.00 1 c . . .
H20 H 0.1740(6) 0.4563(3) 0.02312(11) 0.0265(13) Uiso 1.00 1 c . . .
H21 H 0.3974(6) 0.3942(3) 0.03157(11) 0.0265(13) Uiso 1.00 1 c . . .
H22 H -0.1094(5) 0.3848(3) 0.05835(11) 0.0285(13) Uiso 1.00 1 c . . .
H23 H -0.3047(5) 0.2479(3) 0.07832(12) 0.033(1) Uiso 1.00 1 c . . .
H24 H 0.1041(6) 0.0709(3) 0.01979(13) 0.034(1) Uiso 1.00 1 c . . .
H25 H 0.2956(5) 0.2068(3) -0.00129(11) 0.0302(13) Uiso 1.00 1 c . . .
H26 H -0.4043(7) 0.0608(3) 0.0501(1) 0.047(2) Uiso 1.00 1 c . . .
H27 H -0.1822(7) -0.0010(3) 0.0545(1) 0.047(2) Uiso 1.00 1 c . . .
H28 H -0.2254(7) 0.0554(3) 0.1000(1) 0.047(2) Uiso 1.00 1 c . . .

loop_
_atom_site_aniso_label
_atom_site_aniso_U_11
_atom_site_aniso_U_22
_atom_site_aniso_U_33
_atom_site_aniso_U_12
_atom_site_aniso_U_13
_atom_site_aniso_U_23
Fe1 0.0147(2) 0.0182(2) 0.0176(2) 0.0027(2) 0.0044(1) 0.0012(2)
N1 0.0216(13) 0.019(2) 0.031(2) -0.0016(11) 0.0079(12) -0.0001(12)
N2 0.0213(13) 0.019(1) 0.0194(13) -0.0004(11) 0.0049(10) -0.0004(11)
C1 0.037(2) 0.033(2) 0.028(2) -0.001(2) 0.002(2) 0.006(2)
C2 0.025(2) 0.027(2) 0.019(2) -0.002(1) 0.0045(13) 0.003(1)
C3 0.027(2) 0.029(2) 0.021(2) -0.007(1) 0.0012(13) 0.0018(13)
C4 0.032(2) 0.023(2) 0.021(2) -0.008(1) 0.0046(13) -0.002(1)
C5 0.021(2) 0.024(2) 0.021(2) -0.0054(13) 0.0068(13) -0.0010(13)
C6 0.025(2) 0.026(2) 0.034(2) -0.008(2) -0.0061(13) -0.006(2)
C7 0.038(2) 0.021(2) 0.029(2) -0.004(2) -0.000(2) -0.006(2)
C8 0.026(2) 0.025(2) 0.033(2) -0.003(1) 0.006(1) -0.006(2)
C9 0.023(2) 0.016(2) 0.026(2) 0.0009(13) 0.0114(13) -0.0025(13)
C10 0.021(2) 0.014(2) 0.027(2) 0.0017(13) 0.0101(13) 0.0017(13)
C11 0.025(2) 0.018(2) 0.028(2) 0.004(1) 0.0129(13) 0.0060(13)
C12 0.031(2) 0.025(2) 0.023(2) 0.011(2) 0.009(1) 0.008(1)
C13 0.022(2) 0.028(2) 0.027(2) 0.011(1) 0.0064(13) 0.003(1)
C14 0.017(2) 0.024(2) 0.025(2) 0.0084(13) 0.0073(12) -0.001(1)
C15 0.0121(13) 0.021(2) 0.024(2) -0.0003(12) -0.0002(11) -0.0018(13)
C16 0.020(2) 0.023(2) 0.022(2) -0.0023(13) 0.0069(12) 0.0016(13)
C17 0.026(2) 0.016(2) 0.019(2) 0.0015(13) 0.0020(12) 0.0015(12)
C18 0.013(1) 0.015(2) 0.023(2) 0.0022(12) 0.0003(11) 0.0021(12)
C19 0.017(1) 0.016(2) 0.020(2) 0.0007(12) 0.0034(12) -0.0007(12)
C20 0.021(2) 0.016(2) 0.021(2) 0.0008(12) 0.0029(12) -0.0009(12)
C21 0.023(2) 0.023(2) 0.020(2) 0.002(1) 0.0056(12) -0.0024(13)
C22 0.016(1) 0.027(2) 0.015(1) -0.0020(12) -0.0009(11) -0.0010(12)
C23 0.019(2) 0.030(2) 0.022(2) 0.005(1) 0.0032(12) -0.001(1)
C24 0.019(2) 0.037(2) 0.026(2) 0.000(1) 0.0090(13) -0.000(2)
C25 0.020(2) 0.033(2) 0.021(2) -0.004(1) 0.0009(12) 0.001(1)
C26 0.029(2) 0.027(2) 0.029(2) -0.003(2) 0.008(1) -0.006(2)
C27 0.022(2) 0.028(2) 0.026(2) 0.000(2) 0.0095(13) -0.003(2)
C28 0.037(2) 0.042(2) 0.036(2) -0.009(2) 0.013(2) 0.001(2)

loop_
_atom_type_symbol
_atom_type_description
_atom_type_scat_dispersion_real
_atom_type_scat_dispersion_imag
_atom_type_scat_source
C C 0.003 0.002
;
International Tables for Crystallography
(1992, Vol. C, Tables 4.2.6.8 and 6.1.1.4)
;
Fe Fe 0.346 0.844
;
International Tables for Crystallography
(1992, Vol. C, Tables 4.2.6.8 and 6.1.1.4)
;
N N 0.006 0.003
;
International Tables for Crystallography
(1992, Vol. C, Tables 4.2.6.8 and 6.1.1.4)
;
H H 0.000 0.000
;
International Tables for Crystallography
(1992, Vol. C, Table 6.1.1.4)
;

loop_
_geom_angle_atom_site_label_1
_geom_angle_site_symmetry_1
_geom_angle_atom_site_label_2
_geom_angle_site_symmetry_2
_geom_angle_atom_site_label_3
_geom_angle_site_symmetry_3
_geom_angle
_geom_angle_publ_flag
C10 . Fe1 . C11 . 40.97(12) no
C10 . Fe1 . C12 . 68.42(14) no
C11 . Fe1 . C12 . 40.45(13) no
C10 . Fe1 . C13 . 68.46(14) no
C11 . Fe1 . C13 . 68.37(14) no
C12 . Fe1 . C13 . 40.60(12) no
C10 . Fe1 . C14 . 40.81(12) no
C11 . Fe1 . C14 . 68.72(13) no
C12 . Fe1 . C14 . 68.43(13) no
C13 . Fe1 . C14 . 40.67(12) no
C10 . Fe1 . C15 . 161.75(12) no
C11 . Fe1 . C15 . 155.50(13) no
C12 . Fe1 . C15 . 120.35(14) no
C13 . Fe1 . C15 . 106.92(14) no
C14 . Fe1 . C15 . 124.33(13) no
C10 . Fe1 . C16 . 124.98(12) no
C11 . Fe1 . C16 . 162.24(13) no
C12 . Fe1 . C16 . 155.95(14) no
C13 . Fe1 . C16 . 120.87(13) no
C14 . Fe1 . C16 . 107.52(13) no
C10 . Fe1 . C17 . 107.71(13) no
C11 . Fe1 . C17 . 125.49(13) no
C12 . Fe1 . C17 . 162.40(13) no
C13 . Fe1 . C17 . 155.65(12) no
C14 . Fe1 . C17 . 120.65(13) no
C10 . Fe1 . C18 . 120.53(13) no
C11 . Fe1 . C18 . 107.61(13) no
C12 . Fe1 . C18 . 125.39(12) no
C13 . Fe1 . C18 . 162.41(12) no
C14 . Fe1 . C18 . 155.56(12) no
C10 . Fe1 . C19 . 155.73(12) no
C11 . Fe1 . C19 . 120.33(12) no
C12 . Fe1 . C19 . 107.47(13) no
C13 . Fe1 . C19 . 124.95(13) no
C14 . Fe1 . C19 . 161.99(12) no
C15 . Fe1 . C16 . 40.96(12) no
C15 . Fe1 . C17 . 68.79(13) no
C16 . Fe1 . C17 . 40.27(12) no
C15 . Fe1 . C18 . 69.22(12) no
C16 . Fe1 . C18 . 68.20(12) no
C17 . Fe1 . C18 . 40.52(12) no
C15 . Fe1 . C19 . 41.31(12) no
C16 . Fe1 . C19 . 68.65(12) no
C17 . Fe1 . C19 . 68.58(12) no
C18 . Fe1 . C19 . 41.01(12) no
C8 . N1 . C9 . 116.9(3) no
C20 . N2 . C21 . 116.4(3) no
C2 . C1 . H1 . 109.2(4) no
C2 . C1 . H2 . 109.6(4) no
H1 . C1 . H2 . 109.5(5) no
C2 . C1 . H3 . 109.6(4) no
H1 . C1 . H3 . 109.5(5) no
H2 . C1 . H3 . 109.5(5) no
C1 . C2 . C3 . 121.3(3) no
C1 . C2 . C7 . 121.3(3) no
C3 . C2 . C7 . 117.4(3) no
C2 . C3 . C4 . 121.5(3) no
C2 . C3 . H4 . 118.9(4) no
C4 . C3 . H4 . 119.6(4) no
C3 . C4 . C5 . 120.3(3) no
C3 . C4 . H5 . 120.0(4) no
C5 . C4 . H5 . 119.8(4) no
C4 . C5 . C6 . 118.2(3) no
C4 . C5 . C8 . 120.8(3) no
C6 . C5 . C8 . 121.0(3) no
C5 . C6 . C7 . 120.9(3) no
C5 . C6 . H6 . 119.3(4) no
C7 . C6 . H6 . 119.9(4) no
C2 . C7 . C6 . 121.7(3) no
C2 . C7 . H7 . 119.1(4) no
C6 . C7 . H7 . 119.2(4) no
N1 . C8 . C5 . 111.3(3) no
N1 . C8 . H8 . 109.3(4) no
C5 . C8 . H8 . 109.2(4) no
N1 . C8 . H9 . 108.7(4) no
C5 . C8 . H9 . 108.7(4) no
H8 . C8 . H9 . 109.5(5) no
N1 . C9 . C10 . 122.3(3) no
N1 . C9 . H10 . 118.9(4) no
C10 . C9 . H10 . 118.8(4) no
Fe1 . C10 . C9 . 124.3(2) no
Fe1 . C10 . C11 . 69.44(19) no
C9 . C10 . C11 . 126.4(3) no
Fe1 . C10 . C14 . 69.69(18) no
C9 . C10 . C14 . 125.7(3) no
C11 . C10 . C14 . 107.8(3) no
Fe1 . C11 . C10 . 69.59(18) no
Fe1 . C11 . C12 . 69.9(2) no
C10 . C11 . C12 . 108.0(3) no
Fe1 . C11 . H11 . 125.9(3) no
C10 . C11 . H11 . 125.7(4) no
C12 . C11 . H11 . 126.3(4) no
Fe1 . C12 . C11 . 69.61(19) no
Fe1 . C12 . C13 . 69.67(19) no
C11 . C12 . C13 . 108.3(3) no
Fe1 . C12 . H12 . 125.5(4) no
C11 . C12 . H12 . 125.7(4) no
C13 . C12 . H12 . 126.0(4) no
Fe1 . C13 . C12 . 69.73(18) no
Fe1 . C13 . C14 . 69.70(18) no
C12 . C13 . C14 . 108.2(3) no
Fe1 . C13 . H13 . 125.6(3) no
C12 . C13 . H13 . 126.0(4) no
C14 . C13 . H13 . 125.8(4) no
Fe1 . C14 . C10 . 69.51(17) no
Fe1 . C14 . C13 . 69.63(18) no
C10 . C14 . C13 . 107.8(3) no
Fe1 . C14 . H14 . 125.9(3) no
C10 . C14 . H14 . 125.8(4) no
C13 . C14 . H14 . 126.4(4) no
Fe1 . C15 . C16 . 70.02(18) no
Fe1 . C15 . C19 . 69.27(18) no
C16 . C15 . C19 . 107.0(3) no
Fe1 . C15 . H18 . 126.6(3) no
C16 . C15 . H18 . 126.6(4) no
C19 . C15 . H18 . 126.5(4) no
Fe1 . C16 . C15 . 69.02(18) no
Fe1 . C16 . C17 . 69.68(18) no
C15 . C16 . C17 . 108.6(3) no
Fe1 . C16 . H17 . 125.2(3) no
C15 . C16 . H17 . 125.6(4) no
C17 . C16 . H17 . 125.8(4) no
Fe1 . C17 . C16 . 70.05(18) no
Fe1 . C17 . C18 . 69.70(17) no
C16 . C17 . C18 . 108.6(3) no
Fe1 . C17 . H16 . 125.7(3) no
C16 . C17 . H16 . 125.5(4) no
C18 . C17 . H16 . 125.9(4) no
Fe1 . C18 . C17 . 69.79(17) no
Fe1 . C18 . C19 . 69.14(17) no
C17 . C18 . C19 . 107.8(3) no
Fe1 . C18 . H15 . 125.8(3) no
C17 . C18 . H15 . 126.2(4) no
C19 . C18 . H15 . 126.0(4) no
Fe1 . C19 . C15 . 69.42(17) no
Fe1 . C19 . C18 . 69.84(17) no
C15 . C19 . C18 . 108.0(3) no
Fe1 . C19 . C20 . 124.3(2) no
C15 . C19 . C20 . 124.2(3) no
C18 . C19 . C20 . 127.8(3) no
N2 . C20 . C19 . 122.8(3) no
N2 . C20 . H19 . 118.6(4) no
C19 . C20 . H19 . 118.6(4) no
N2 . C21 . C22 . 111.5(3) no
N2 . C21 . H20 . 109.5(4) no
C22 . C21 . H20 . 108.9(4) no
N2 . C21 . H21 . 108.5(4) no
C22 . C21 . H21 . 109.0(4) no
H20 . C21 . H21 . 109.5(4) no
C21 . C22 . C23 . 120.8(3) no
C21 . C22 . C27 . 120.8(3) no
C23 . C22 . C27 . 118.3(3) no
C22 . C23 . C24 . 120.3(3) no
C22 . C23 . H22 . 119.6(4) no
C24 . C23 . H22 . 120.1(4) no
C23 . C24 . C25 . 121.6(3) no
C23 . C24 . H23 . 119.2(4) no
C25 . C24 . H23 . 119.2(4) no
C24 . C25 . C26 . 117.8(3) no
C24 . C25 . C28 . 121.3(3) no
C26 . C25 . C28 . 120.9(3) no
C25 . C26 . C27 . 121.0(3) no
C25 . C26 . H24 . 119.2(4) no
C27 . C26 . H24 . 119.8(4) no
C22 . C27 . C26 . 121.0(3) no
C22 . C27 . H25 . 119.3(4) no
C26 . C27 . H25 . 119.7(4) no
C25 . C28 . H26 . 109.7(4) no
C25 . C28 . H27 . 109.6(4) no
H26 . C28 . H27 . 109.5(5) no
C25 . C28 . H28 . 109.1(4) no
H26 . C28 . H28 . 109.5(5) no
H27 . C28 . H28 . 109.5(5) no

loop_
_geom_bond_atom_site_label_1
_geom_bond_site_symmetry_1
_geom_bond_atom_site_label_2
_geom_bond_site_symmetry_2
_geom_bond_distance
_geom_bond_publ_flag
Fe1 . C10 . 2.043(3) no
Fe1 . C11 . 2.041(3) no
Fe1 . C12 . 2.046(3) no
Fe1 . C13 . 2.045(3) no
Fe1 . C14 . 2.046(3) no
Fe1 . C15 . 2.036(3) no
Fe1 . C16 . 2.050(3) no
Fe1 . C17 . 2.045(3) no
Fe1 . C18 . 2.044(3) no
Fe1 . C19 . 2.034(3) no
N1 . C8 . 1.466(4) no
N1 . C9 . 1.266(4) no
N2 . C20 . 1.277(4) no
N2 . C21 . 1.469(4) no
C1 . C2 . 1.504(5) no
C1 . H1 . 0.950(5) no
C1 . H2 . 0.950(5) no
C1 . H3 . 0.950(8) no
C2 . C3 . 1.388(5) no
C2 . C7 . 1.379(5) no
C3 . C4 . 1.390(5) no
C3 . H4 . 0.950(8) no
C4 . C5 . 1.386(4) no
C4 . H5 . 0.950(5) no
C5 . C6 . 1.388(5) no
C5 . C8 . 1.528(5) no
C6 . C7 . 1.377(5) no
C6 . H6 . 0.950(8) no
C7 . H7 . 0.950(5) no
C8 . H8 . 0.950(6) no
C8 . H9 . 0.950(5) no
C9 . C10 . 1.456(4) no
C9 . H10 . 0.950(5) no
C10 . C11 . 1.430(4) no
C10 . C14 . 1.426(4) no
C11 . C12 . 1.413(5) no
C11 . H11 . 0.950(5) no
C12 . C13 . 1.419(4) no
C12 . H12 . 0.950(5) no
C13 . C14 . 1.421(4) no
C13 . H13 . 0.950(7) no
C14 . H14 . 0.950(6) no
C15 . C16 . 1.430(4) no
C15 . C19 . 1.436(4) no
C15 . H18 . 0.950(8) no
C16 . C17 . 1.410(4) no
C16 . H17 . 0.950(6) no
C17 . C18 . 1.416(4) no
C17 . H16 . 0.950(7) no
C18 . C19 . 1.429(4) no
C18 . H15 . 0.950(4) no
C19 . C20 . 1.460(4) no
C20 . H19 . 0.950(8) no
C21 . C22 . 1.514(4) no
C21 . H20 . 0.950(5) no
C21 . H21 . 0.950(7) no
C22 . C23 . 1.385(4) no
C22 . C27 . 1.391(5) no
C23 . C24 . 1.393(5) no
C23 . H22 . 0.950(5) no
C24 . C25 . 1.376(5) no
C24 . H23 . 0.950(5) no
C25 . C26 . 1.397(4) no
C25 . C28 . 1.506(5) no
C26 . C27 . 1.378(5) no
C26 . H24 . 0.950(5) no
C27 . H25 . 0.950(5) no
C28 . H26 . 0.950(7) no
C28 . H27 . 0.950(6) no
C28 . H28 . 0.950(6) no
Fe1 . C12 . 2.046(3) no
Fe1 . C20 . 3.101(3) no
Fe1 . H12 . 2.710(3) no
N2 . C18 . 3.047(4) no
N2 . C19 . 2.405(4) no
N2 . C21 . 1.469(4) no
N2 . H15 . 2.960(4) no
N2 . H19 . 1.922(4) no
N2 . H21 . 1.986(4) no
C1 . C2 . 1.504(5) no
C1 . H2 . 0.9501(2) no
C2 . H1 . 2.025(5) no
C10 . C12 . 2.299(5) no
C10 . H12 . 3.216(5) no
C11 . C12 . 1.413(5) no
C11 . H12 . 2.113(5) no
C12 . C13 . 1.419(4) no
C12 . C14 . 2.301(4) no
C12 . C15 . 3.541(5) no
C12 . C19 . 3.289(5) no
C12 . C20 . 3.551(5) no
C12 . H11 . 2.119(5) no
C12 . H12 . 0.9499(3) no
C12 . H13 . 2.122(5) no
C12 . H14 . 3.219(4) no
C12 . H19 . 3.600(5) no
C12 . H25 . 3.420(4) no
C13 . H12 . 2.121(4) no
C14 . H12 . 3.217(4) no
C15 . C20 . 2.559(4) no
C18 . C20 . 2.593(4) no
C19 . C20 . 1.460(4) no
C19 . H12 . 3.415(5) no
C20 . C21 . 2.335(4) no
C20 . H12 . 3.269(5) no
C20 . H15 . 2.906(4) no
C20 . H18 . 2.855(4) no
C20 . H19 . 0.9499(2) no
C20 . H21 . 2.350(4) no
C21 . C22 . 1.514(4) no
C21 . C23 . 2.522(4) no
C21 . C27 . 2.527(5) no
C21 . H19 . 2.431(4) no
C21 . H20 . 0.94995(11) no
C21 . H21 . 0.95002(19) no
C21 . H22 . 2.673(4) no
C21 . H25 . 2.675(5) no
C22 . H19 . 3.517(4) no
C22 . H21 . 2.033(4) no
C23 . H21 . 3.091(4) no
C27 . H12 . 3.571(4) no
C27 . H21 . 2.767(5) no
H1 . H2 . 1.5514(3) no
H11 . H12 . 2.530(5) no
H12 . H13 . 2.535(4) no
H12 . H19 . 3.176(5) no
H12 . H25 . 2.631(4) no
H19 . H20 . 3.094(4) no
H19 . H21 . 2.062(4) no
H19 . H25 . 3.130(5) no
H20 . H21 . 1.5512(2) no
H21 . H22 . 3.274(4) no
H21 . H25 . 2.733(5) no
Fe1 . C16 . 2.050(3) no
Fe1 . H16 . 2.711(3) no
N1 . C6 . 2.904(5) no
N1 . H6 . 2.624(5) no
C6 . H16 . 3.184(5) no
C10 . H16 . 3.430(5) no
C13 . C16 . 3.561(5) no
C14 . C16 . 3.303(5) no
C15 . C16 . 1.430(4) no
C15 . H16 . 3.220(5) no
C16 . C17 . 1.410(4) no
C16 . C18 . 2.295(4) no
C16 . C19 . 2.303(4) no
C16 . H14 . 3.432(5) no
C16 . H15 . 3.211(4) no
C16 . H16 . 2.108(4) no
C16 . H17 . 0.95004(17) no
C16 . H18 . 2.136(4) no
C17 . H6 . 3.005(5) no
C17 . H16 . 0.9500(3) no
C18 . H6 . 3.437(5) no
C18 . H16 . 2.117(4) no
C19 . H16 . 3.215(4) no
H6 . H10 . 3.173(5) no
H6 . H15 . 3.189(5) no
H6 . H16 . 2.269(5) no
H10 . H16 . 3.358(4) no
H15 . H16 . 2.534(4) no
H16 . H17 . 2.517(4) no
Fe1 . C12 . 2.046(3) no
Fe1 . H12 . 2.710(3) no
C10 . C12 . 2.299(5) no
C10 . H12 . 3.216(5) no
C11 . C12 . 1.413(5) no
C11 . H12 . 2.113(5) no
C12 . C13 . 1.419(4) no
C12 . C14 . 2.301(4) no
C12 . C15 . 3.541(5) no
C12 . C19 . 3.289(5) no
C12 . H11 . 2.119(5) no
C12 . H12 . 0.9499(3) no
C12 . H13 . 2.122(5) no
C12 . H14 . 3.219(4) no
C12 . H19 . 3.600(5) no
C13 . H12 . 2.121(4) no
C14 . H12 . 3.217(4) no
C19 . H12 . 3.415(5) no
H11 . H12 . 2.530(5) no
H12 . H13 . 2.535(4) no
H12 . H19 . 3.176(5) no
C2 . C6 . 2.407(5) no
C2 . H6 . 3.259(5) no
C22 . C26 . 2.410(5) no
C23 . C26 . 2.757(5) no
C24 . C26 . 2.374(5) no
C24 . H26 . 2.751(5) no
C25 . C26 . 1.397(4) no
C25 . H26 . 2.033(5) no
C26 . C27 . 1.378(5) no
C26 . C28 . 2.525(5) no
C26 . H23 . 3.235(5) no
C26 . H24 . 0.95001(11) no
C26 . H25 . 2.024(4) no
C26 . H26 . 3.137(5) no
C26 . H27 . 2.560(5) no
C26 . H28 . 3.110(5) no
C28 . H26 . 0.95004(18) no
H23 . H26 . 2.694(6) no
H24 . H26 . 3.328(5) no
H26 . H27 . 1.5513(2) no
H26 . H28 . 1.5515(4) no
C12 . C20 . 3.551(5) no
C12 . H12 . 0.9499(3) no
C12 . H25 . 3.420(4) no
C20 . H12 . 3.269(5) no
C27 . H12 . 3.571(4) no
H12 . H25 . 2.631(4) no
C11 . C13 . 2.296(5) no
C11 . H13 . 3.212(5) no
C13 . H11 . 3.214(5) no
C4 . C8 . 2.534(5) no
C4 . H8 . 2.993(5) no
C24 . C28 . 2.513(6) no
C24 . H28 . 2.749(5) no
C28 . H24 . 2.674(5) no
H24 . H28 . 3.295(5) no
C14 . H14 . 0.94997(18) no
C24 . C25 . 1.376(5) no
C25 . H24 . 2.037(5) no
H24 . H25 . 2.320(5) no
C5 . C7 . 2.406(5) no
C5 . H7 . 3.256(5) no
C15 . C17 . 2.305(4) no
C15 . H17 . 2.127(4) no
C17 . H15 . 2.121(4) no
C25 . C27 . 2.415(4) no
C25 . H27 . 2.032(5) no
C27 . H25 . 0.95008(16) no
C15 . H15 . 3.234(4) no
C17 . H17 . 2.111(4) no
C9 . C11 . 2.576(4) no
C9 . H11 . 2.878(4) no
C11 . C19 . 3.535(5) no
C10 . C12 . 2.299(5) no
C10 . H12 . 3.216(5) no
C10 . C18 . 3.549(4) no
C14 . C17 . 3.554(4) no
C14 . H17 . 3.422(5) no
H14 . H17 . 3.284(5) no
C22 . C25 . 2.814(5) no
C22 . H25 . 2.033(4) no
C25 . H22 . 3.269(5) no
Fe1 . C14 . 2.046(3) no
Fe1 . H14 . 2.715(3) no
Fe1 . C15 . 2.036(3) no
Fe1 . H15 . 2.711(3) no
Fe1 . C17 . 2.045(3) no
Fe1 . H17 . 2.711(3) no
Fe1 . C18 . 2.044(3) no
Fe1 . H18 . 2.712(3) no
Fe1 . C14 . 2.046(3) no
Fe1 . H14 . 2.715(3) no
Fe1 . C17 . 2.045(3) no
Fe1 . H17 . 2.711(3) no
Fe1 . C20 . 3.101(3) no
Fe1 . C10 . 2.043(3) no
Fe1 . C11 . 2.041(3) no
Fe1 . C12 . 2.046(3) no
Fe1 . C13 . 2.045(3) no
Fe1 . C14 . 2.046(3) no
Fe1 . C15 . 2.036(3) no
Fe1 . C16 . 2.050(3) no
Fe1 . C17 . 2.045(3) no
Fe1 . C18 . 2.044(3) no
Fe1 . C19 . 2.034(3) no
N1 . C10 . 2.386(4) no
N1 . C11 . 2.985(4) no
C1 . H1 . 0.94995(11) no
C10 . C11 . 1.430(4) no
C10 . C12 . 2.299(5) no
C10 . C13 . 2.300(5) no
C10 . C14 . 1.426(4) no
C10 . C17 . 3.301(5) no
C10 . C18 . 3.549(4) no
C10 . H10 . 2.087(4) no
C10 . H11 . 2.129(4) no
C10 . H12 . 3.216(5) no
C10 . H13 . 3.217(5) no
C10 . H14 . 2.126(4) no
C10 . H16 . 3.430(5) no
C11 . C12 . 1.413(5) no
C11 . C13 . 2.296(5) no
C11 . C14 . 2.307(4) no
C11 . C18 . 3.297(4) no
C11 . C19 . 3.535(5) no
C11 . H10 . 3.399(4) no
C11 . H11 . 0.95003(17) no
C11 . H12 . 2.113(5) no
C11 . H13 . 3.212(5) no
C11 . H14 . 3.224(4) no
C11 . H15 . 3.426(4) no
C12 . C13 . 1.419(4) no
C12 . C14 . 2.301(4) no
C12 . C15 . 3.541(5) no
C12 . C19 . 3.289(5) no
C12 . H11 . 2.119(5) no
C12 . H12 . 0.9499(3) no
C12 . H13 . 2.122(5) no
C12 . H14 . 3.219(4) no
C12 . H19 . 3.600(5) no
C13 . C14 . 1.421(4) no
C13 . C15 . 3.279(5) no
C13 . C16 . 3.561(5) no
C13 . H11 . 3.214(5) no
C13 . H12 . 2.121(4) no
C13 . H13 . 0.95001(18) no
C13 . H14 . 2.128(4) no
C13 . H18 . 3.414(5) no
C14 . C16 . 3.303(5) no
C14 . C17 . 3.554(4) no
C14 . H10 . 2.766(5) no
C14 . H11 . 3.223(4) no
C14 . H12 . 3.217(4) no
C14 . H13 . 2.122(5) no
C14 . H14 . 0.94997(18) no
C14 . H17 . 3.422(5) no
C15 . C16 . 1.430(4) no
C15 . C17 . 2.305(4) no
C15 . C18 . 2.317(4) no
C15 . C19 . 1.436(4) no
C15 . H13 . 3.402(5) no
C15 . H15 . 3.234(4) no
C15 . H16 . 3.220(5) no
C15 . H17 . 2.127(4) no
C15 . H18 . 0.95001(19) no
C15 . H19 . 2.756(4) no
C16 . C17 . 1.410(4) no
C16 . C18 . 2.295(4) no
C16 . C19 . 2.303(4) no
C16 . H14 . 3.432(5) no
C16 . H15 . 3.211(4) no
C16 . H16 . 2.108(4) no
C16 . H17 . 0.95004(17) no
C16 . H18 . 2.136(4) no
C17 . C18 . 1.416(4) no
C17 . C19 . 2.298(4) no
C17 . H15 . 2.121(4) no
C17 . H16 . 0.9500(3) no
C17 . H17 . 2.111(4) no
C17 . H18 . 3.222(5) no
C18 . C19 . 1.429(4) no
C18 . H11 . 3.427(5) no
C18 . H15 . 0.95000(17) no
C18 . H16 . 2.117(4) no
C18 . H17 . 3.210(4) no
C18 . H18 . 3.235(4) no
C18 . H19 . 3.398(4) no
C19 . H12 . 3.415(5) no
C19 . H15 . 2.130(4) no
C19 . H16 . 3.215(4) no
C19 . H17 . 3.220(4) no
C19 . H18 . 2.141(4) no
C19 . H19 . 2.088(4) no
N2 . C18 . 3.047(4) no
N2 . C19 . 2.405(4) no
C1 . C2 . 1.504(5) no
C1 . H2 . 0.9501(2) no
C10 . C12 . 2.299(5) no
C10 . H12 . 3.216(5) no
C11 . C12 . 1.413(5) no
C11 . H12 . 2.113(5) no
C12 . C13 . 1.419(4) no
C12 . C14 . 2.301(4) no
C12 . C15 . 3.541(5) no
C12 . C19 . 3.289(5) no
C12 . C20 . 3.551(5) no
C12 . H12 . 0.9499(3) no
C12 . H25 . 3.420(4) no
C13 . H12 . 2.121(4) no
C14 . H12 . 3.217(4) no
C15 . C20 . 2.559(4) no
C18 . C20 . 2.593(4) no
C19 . C20 . 1.460(4) no
C19 . H12 . 3.415(5) no
C10 . H16 . 3.430(5) no
C13 . C16 . 3.561(5) no
C14 . C16 . 3.303(5) no
C15 . C16 . 1.430(4) no
C15 . H16 . 3.220(5) no
C16 . C17 . 1.410(4) no
C16 . C18 . 2.295(4) no
C16 . C19 . 2.303(4) no
C16 . H16 . 2.108(4) no
C17 . H6 . 3.005(5) no
C17 . H16 . 0.9500(3) no
C18 . H6 . 3.437(5) no
C18 . H16 . 2.117(4) no
C19 . H16 . 3.215(4) no
C10 . C12 . 2.299(5) no
C10 . H12 . 3.216(5) no
C11 . C12 . 1.413(5) no
C11 . H12 . 2.113(5) no
C12 . C13 . 1.419(4) no
C12 . C14 . 2.301(4) no
C12 . C15 . 3.541(5) no
C12 . C19 . 3.289(5) no
C12 . H12 . 0.9499(3) no
C13 . H12 . 2.121(4) no
C14 . H12 . 3.217(4) no
C19 . H12 . 3.415(5) no
C12 . C20 . 3.551(5) no
C20 . H12 . 3.269(5) no
C27 . H12 . 3.571(4) no
C18 . C20 . 2.593(4) no
C20 . H18 . 2.855(4) no
C5 . C9 . 3.379(5) no
C10 . C17 . 3.301(5) no
C11 . H15 . 3.426(4) no
C12 . C20 . 3.551(5) no
C14 . C17 . 3.554(4) no
C14 . H17 . 3.422(5) no
C15 . C18 . 2.317(4) no
C15 . H18 . 0.95001(19) no
C14 . C16 . 3.303(5) no
C16 . H14 . 3.432(5) no
C16 . C18 . 2.295(4) no
C16 . H18 . 2.136(4) no
C14 . C17 . 3.554(4) no
C17 . H17 . 2.111(4) no
C14 . C17 . 3.554(4) no
C18 . H18 . 3.235(4) no
C18 . C19 . 1.429(4) no
C19 . H18 . 2.141(4) no
C17 . C19 . 2.298(4) no
C19 . H17 . 3.220(4) no
C21 . H19 . 2.431(4) no
C22 . C24 . 2.410(4) no
C22 . H24 . 3.264(5) no
C23 . C24 . 1.393(5) no
C23 . C24 . 1.393(5) no
C24 . H23 . 0.95002(16) no
C23 . C25 . 2.417(5) no
C25 . H23 . 2.018(5) no
C23 . C26 . 2.757(5) no
C26 . H23 . 3.235(5) no
C23 . C27 . 2.383(5) no
C28 . H23 . 2.662(6) no
N2 . H15 . 2.960(4) no
N2 . H19 . 1.922(4) no
C2 . H1 . 2.025(5) no
C12 . H11 . 2.119(5) no
C12 . H12 . 0.9499(3) no
C12 . H13 . 2.122(5) no
C12 . H14 . 3.219(4) no
C12 . H19 . 3.600(5) no
C20 . H12 . 3.269(5) no
C20 . H15 . 2.906(4) no
C20 . H18 . 2.855(4) no
C20 . H19 . 0.9499(2) no
C21 . H19 . 2.431(4) no
C22 . H19 . 3.517(4) no
C27 . H12 . 3.571(4) no
H1 . H2 . 1.5514(3) no
H11 . H12 . 2.530(5) no
H12 . H13 . 2.535(4) no
H12 . H19 . 3.176(5) no
H12 . H25 . 2.631(4) no
H19 . H20 . 3.094(4) no
H19 . H21 . 2.062(4) no
H19 . H25 . 3.130(5) no
C6 . H16 . 3.184(5) no
C16 . H14 . 3.432(5) no
C16 . H15 . 3.211(4) no
C16 . H16 . 2.108(4) no
C16 . H17 . 0.95004(17) no
C16 . H18 . 2.136(4) no
H6 . H10 . 3.173(5) no
H6 . H15 . 3.189(5) no
H6 . H16 . 2.269(5) no
H10 . H16 . 3.358(4) no
H15 . H16 . 2.534(4) no
H16 . H17 . 2.517(4) no
C1 . H2 . 0.9501(2) no
C12 . H25 . 3.420(4) no
C21 . H20 . 0.94995(11) no
C21 . H21 . 0.95002(19) no
C21 . H22 . 2.673(4) no
C21 . H25 . 2.675(5) no
H1 . H2 . 1.5514(3) no
H12 . H25 . 2.631(4) no
H19 . H20 . 3.094(4) no
H19 . H21 . 2.062(4) no
H19 . H25 . 3.130(5) no
H20 . H21 . 1.5512(2) no
H21 . H22 . 3.274(4) no
H21 . H25 . 2.733(5) no
N2 . H20 . 1.998(4) no
N2 . H21 . 1.986(4) no
N2 . H25 . 2.865(5) no
C2 . H2 . 2.030(5) no
C12 . H25 . 3.420(4) no
C20 . H20 . 2.955(4) no
C20 . H21 . 2.350(4) no
C20 . H25 . 3.126(5) no
C21 . H20 . 0.94995(11) no
C21 . H21 . 0.95002(19) no
C21 . H22 . 2.673(4) no
C21 . H25 . 2.675(5) no
C22 . H20 . 2.031(5) no
C22 . H21 . 2.033(4) no
C22 . H22 . 2.030(4) no
C22 . H23 . 3.261(4) no
C22 . H24 . 3.264(5) no
C22 . H25 . 2.033(4) no
C23 . H20 . 2.549(5) no
C23 . H21 . 3.091(4) no
C23 . H22 . 0.94993(11) no
C23 . H23 . 2.033(4) no
C23 . H25 . 3.241(4) no
C24 . H22 . 2.042(5) no
C24 . H23 . 0.95002(16) no
C24 . H24 . 3.232(5) no
C24 . H26 . 2.751(5) no
C24 . H27 . 3.276(6) no
C24 . H28 . 2.749(5) no
C25 . H22 . 3.269(5) no
C25 . H23 . 2.018(5) no
C25 . H24 . 2.037(5) no
C25 . H25 . 3.268(4) no
C25 . H26 . 2.033(5) no
C25 . H27 . 2.032(5) no
C25 . H28 . 2.027(5) no
C26 . H23 . 3.235(5) no
C26 . H24 . 0.95001(11) no
C26 . H25 . 2.024(4) no
C26 . H26 . 3.137(5) no
C26 . H27 . 2.560(5) no
C26 . H28 . 3.110(5) no
C27 . H20 . 3.287(5) no
C27 . H21 . 2.767(5) no
C27 . H22 . 3.244(5) no
C27 . H24 . 2.025(5) no
C27 . H25 . 0.95008(16) no
C28 . H23 . 2.662(6) no
C28 . H24 . 2.674(5) no
C28 . H26 . 0.95004(18) no
C28 . H27 . 0.95001(11) no
C28 . H28 . 0.9501(3) no
H12 . H25 . 2.631(4) no
H20 . H21 . 1.5512(2) no
H20 . H22 . 2.347(4) no
H20 . H25 . 3.572(5) no
H21 . H22 . 3.274(4) no
H21 . H25 . 2.733(5) no
H22 . H23 . 2.332(5) no
H23 . H26 . 2.694(6) no
H23 . H27 . 3.562(6) no
H23 . H28 . 2.709(6) no
H24 . H25 . 2.320(5) no
H24 . H26 . 3.328(5) no
H24 . H27 . 2.355(5) no
H24 . H28 . 3.295(5) no
H26 . H27 . 1.5513(2) no
H26 . H28 . 1.5515(4) no
H27 . H28 . 1.5514(3) no
C1 . H3 . 0.95006(17) no
H1 . H3 . 1.55138(18) no
H19 . H20 . 3.094(4) no
H23 . H26 . 2.694(6) no
H23 . H27 . 3.562(6) no
